data_7247339
loop_
_publ_author_name
'Rana, Manish'
'Hungyo, Hungharla'
'Parashar, Palak'
'Ahmad, Shaban'
'Mehandi, Rabiya'
'Tandon, Vibha'
'Raza, Khalid'
'Assiri, Mohammed A.'
'Ali, Tarik E.'
'El-Bahy, Zeinhom M.'
Rahisuddin,

_publ_section_title
;
 Design, synthesis, X-ray crystal structures, anticancer, DNA binding, and
 molecular modelling studies of pyrazole--pyrazoline hybrid derivatives
;
_journal_issue 38
_journal_name_full 'RSC Advances'
_journal_page_first 26766
_journal_page_last 26779
_journal_paper_doi 10.1039/D3RA04873J
_journal_volume 13
_journal_year 2023
_chemical_formula_sum 'C17 H13 Br N2 O2'
_chemical_formula_weight 357.19
_space_group_crystal_system triclinic
_space_group_IT_number 2
_space_group_name_Hall '-P 1'
_space_group_name_H-M_alt 'P -1'
_atom_sites_solution_hydrogens geom
_audit_creation_method SHELXL-2014/7
_audit_update_record
;
2022-08-11 deposited with the CCDC.	2023-08-22 downloaded from the CCDC.
;
_cell_angle_alpha 87.493(6)
_cell_angle_beta 87.318(6)
_cell_angle_gamma 84.676(6)
_cell_formula_units_Z 4
_cell_length_a 9.348(2)
_cell_length_b 9.793(2)
_cell_length_c 16.366(4)
_cell_measurement_reflns_used 4274
_cell_measurement_temperature 150(2)
_cell_measurement_theta_max 25.062
_cell_measurement_theta_min 2.090
_cell_volume 1489.0(6)
_computing_structure_refinement 'SHELXL-2014/7 (Sheldrick, 2014)'
_diffrn_ambient_temperature 150(2)
_diffrn_measured_fraction_theta_full 0.999
_diffrn_measured_fraction_theta_max 0.999
_diffrn_measurement_device_type 'Bruker APEX-II CCD'
_diffrn_measurement_method '\f and \w scans'
_diffrn_radiation_type MoK\a
_diffrn_radiation_wavelength 0.71073
_diffrn_reflns_av_R_equivalents 0.0586
_diffrn_reflns_av_unetI/netI 0.0381
_diffrn_reflns_Laue_measured_fraction_full 0.999
_diffrn_reflns_Laue_measured_fraction_max 0.999
_diffrn_reflns_limit_h_max 11
_diffrn_reflns_limit_h_min -11
_diffrn_reflns_limit_k_max 11
_diffrn_reflns_limit_k_min -11
_diffrn_reflns_limit_l_max 19
_diffrn_reflns_limit_l_min -19
_diffrn_reflns_number 35618
_diffrn_reflns_point_group_measured_fraction_full 0.999
_diffrn_reflns_point_group_measured_fraction_max 0.999
_diffrn_reflns_theta_full 25.062
_diffrn_reflns_theta_max 25.062
_diffrn_reflns_theta_min 2.090
_exptl_absorpt_coefficient_mu 2.769
_exptl_absorpt_correction_type multi-scan
_exptl_absorpt_process_details SADABS
_exptl_crystal_colour colourless
_exptl_crystal_density_diffrn 1.593
_exptl_crystal_density_meas 1.593
_exptl_crystal_description needle
_exptl_crystal_F_000 720.0
_exptl_crystal_size_max 0.06
_exptl_crystal_size_mid 0.05
_exptl_crystal_size_min 0.04
_exptl_transmission_factor_max 0.895
_exptl_transmission_factor_min 0.847
_refine_diff_density_max 0.349
_refine_diff_density_min -0.480
_refine_diff_density_rms 0.065
_refine_ls_extinction_method none
_refine_ls_goodness_of_fit_ref 1.024
_refine_ls_hydrogen_treatment constr
_refine_ls_matrix_type full
_refine_ls_number_parameters 399
_refine_ls_number_reflns 5267
_refine_ls_number_restraints 0
_refine_ls_restrained_S_all 1.024
_refine_ls_R_factor_all 0.0424
_refine_ls_R_factor_gt 0.0277
_refine_ls_shift/su_max 0.002
_refine_ls_shift/su_mean 0.000
_refine_ls_structure_factor_coef Fsqd
_refine_ls_weighting_details 'w=1/[\s^2^(Fo^2^)+(0.0452P)^2^] where P=(Fo^2^+2Fc^2^)/3'
_refine_ls_weighting_scheme calc
_refine_ls_wR_factor_gt 0.0717
_refine_ls_wR_factor_ref 0.0781
_reflns_Friedel_coverage 0.000
_reflns_number_gt 4274
_reflns_number_total 5267
_reflns_threshold_expression 'I > 2\s(I)'
_cod_data_source_file d3ra04873j2.cif
_cod_data_source_block TRY_a
_cod_database_code 7247339
_shelx_shelxl_version_number 2014/7
_shelx_space_group_comment
;
The symmetry employed for this shelxl refinement is uniquely defined
by the following loop, which should always be used as a source of
symmetry information in preference to the above space-group names.
They are only intended as comments.
;

loop_
_space_group_symop_operation_xyz
'x, y, z'
'-x, -y, -z'

loop_
_atom_site_label
_atom_site_type_symbol
_atom_site_fract_x
_atom_site_fract_y
_atom_site_fract_z
_atom_site_U_iso_or_equiv
_atom_site_adp_type
_atom_site_occupancy
_atom_site_site_symmetry_order
_atom_site_calc_flag
_atom_site_refinement_flags_posn
_atom_site_refinement_flags_adp
_atom_site_refinement_flags_occupancy
_atom_site_disorder_assembly
_atom_site_disorder_group
C1 C 0.5390(3) 0.6239(2) 0.87169(15) 0.0149(5) Uani 1 1 d . . . . .
H1 H 0.5619 0.6335 0.9270 0.018 Uiso 1 1 calc R U . . .
O1 O 0.35107(19) 0.87235(17) 0.92352(10) 0.0234(4) Uani 1 1 d . . . . .
Br1 Br 1.06852(3) 0.07019(2) 0.88790(2) 0.01975(9) Uani 1 1 d . . . . .
C2 C 0.4418(3) 0.7081(2) 0.82721(14) 0.0152(5) Uani 1 1 d . . . . .
O2 O 0.1463(2) 0.83961(18) 0.46779(11) 0.0254(4) Uani 1 1 d . . . . .
Br2 Br 1.08653(3) -0.44276(2) 0.87771(2) 0.02383(9) Uani 1 1 d . . . . .
C3 C 0.4462(3) 0.6509(2) 0.74856(15) 0.0153(5) Uani 1 1 d . . . . .
O3 O 0.36190(19) 0.35418(18) 0.93509(10) 0.0221(4) Uani 1 1 d . . . . .
O4 O 0.16532(19) 0.34713(19) 0.47642(10) 0.0260(4) Uani 1 1 d . . . . .
C4 C 0.5538(2) 0.1105(2) 0.87887(14) 0.0140(5) Uani 1 1 d . . . . .
H4 H 0.5710 0.1127 0.9355 0.017 Uiso 1 1 calc R U . . .
C5 C 0.4550(3) 0.1963(2) 0.83582(14) 0.0145(5) Uani 1 1 d . . . . .
C6 C 0.4705(3) 0.1522(2) 0.75395(15) 0.0144(5) Uani 1 1 d . . . . .
N007 N 0.6204(2) 0.02353(19) 0.82507(12) 0.0141(4) Uani 1 1 d . . . . .
N008 N 0.5389(2) 0.5401(2) 0.74509(12) 0.0166(5) Uani 1 1 d . . . . .
N009 N 0.5950(2) 0.5254(2) 0.82166(12) 0.0153(5) Uani 1 1 d . . . . .
N00A N 0.5710(2) 0.0481(2) 0.74737(12) 0.0161(5) Uani 1 1 d . . . . .
C1C C 0.3656(3) 0.7021(2) 0.67620(15) 0.0169(6) Uani 1 1 d . . . . .
C2C C 0.2894(3) 0.6161(3) 0.63265(15) 0.0211(6) Uani 1 1 d . . . . .
H2C H 0.2882 0.5223 0.6500 0.025 Uiso 1 1 calc R U . . .
C3C C 0.2152(3) 0.6647(3) 0.56448(16) 0.0237(6) Uani 1 1 d . . . . .
H3C H 0.1618 0.6051 0.5363 0.028 Uiso 1 1 calc R U . . .
C4C C 0.2191(3) 0.8012(3) 0.53721(15) 0.0195(6) Uani 1 1 d . . . . .
C5C C 0.2948(3) 0.8887(3) 0.57972(15) 0.0210(6) Uani 1 1 d . . . . .
H5C H 0.2974 0.9821 0.5618 0.025 Uiso 1 1 calc R U . . .
C6C C 0.3665(3) 0.8384(2) 0.64862(15) 0.0207(6) Uani 1 1 d . . . . .
H6C H 0.4177 0.8987 0.6778 0.025 Uiso 1 1 calc R U . . .
C11C C 0.3927(3) 0.2057(2) 0.68104(15) 0.0157(5) Uani 1 1 d . . . . .
C12C C 0.4670(3) 0.2322(2) 0.60720(15) 0.0192(6) Uani 1 1 d . . . . .
H12C H 0.5690 0.2177 0.6044 0.023 Uiso 1 1 calc R U . . .
C13C C 0.3959(3) 0.2793(2) 0.53774(15) 0.0210(6) Uani 1 1 d . . . . .
H13C H 0.4489 0.2974 0.4881 0.025 Uiso 1 1 calc R U . . .
C14C C 0.2467(3) 0.2998(2) 0.54097(15) 0.0193(6) Uani 1 1 d . . . . .
C15C C 0.1704(3) 0.2730(2) 0.61429(15) 0.0198(6) Uani 1 1 d . . . . .
H15C H 0.0684 0.2862 0.6167 0.024 Uiso 1 1 calc R U . . .
C16C C 0.2427(3) 0.2274(2) 0.68318(15) 0.0180(6) Uani 1 1 d . . . . .
H16C H 0.1896 0.2104 0.7330 0.022 Uiso 1 1 calc R U . . .
C1N C 0.7036(2) 0.4167(2) 0.83785(15) 0.0149(5) Uani 1 1 d . . . . .
C2N C 0.7680(3) 0.3435(2) 0.77264(15) 0.0167(6) Uani 1 1 d . . . . .
H2N H 0.7386 0.3651 0.7184 0.020 Uiso 1 1 calc R U . . .
C3N C 0.8751(3) 0.2389(2) 0.78745(15) 0.0176(6) Uani 1 1 d . . . . .
H3N H 0.9208 0.1893 0.7433 0.021 Uiso 1 1 calc R U . . .
C4N C 0.9152(3) 0.2070(2) 0.86706(15) 0.0157(5) Uani 1 1 d . . . . .
C5N C 0.8482(3) 0.2772(2) 0.93219(15) 0.0171(6) Uani 1 1 d . . . . .
H5N H 0.8751 0.2534 0.9866 0.020 Uiso 1 1 calc R U . . .
C6N C 0.7418(3) 0.3820(2) 0.91726(15) 0.0167(5) Uani 1 1 d . . . . .
H6N H 0.6950 0.4303 0.9616 0.020 Uiso 1 1 calc R U . . .
C11N C 0.7295(3) -0.0858(2) 0.83870(15) 0.0158(5) Uani 1 1 d . . . . .
C12N C 0.8104(3) -0.1374(3) 0.77188(16) 0.0225(6) Uani 1 1 d . . . . .
H12N H 0.7926 -0.0999 0.7184 0.027 Uiso 1 1 calc R U . . .
C13N C 0.9171(3) -0.2436(3) 0.78307(16) 0.0245(6) Uani 1 1 d . . . . .
H13N H 0.9744 -0.2782 0.7378 0.029 Uiso 1 1 calc R U . . .
C14N C 0.9390(3) -0.2986(2) 0.86163(15) 0.0174(6) Uani 1 1 d . . . . .
C15N C 0.8576(3) -0.2494(2) 0.92782(15) 0.0183(6) Uani 1 1 d . . . . .
H15N H 0.8736 -0.2889 0.9810 0.022 Uiso 1 1 calc R U . . .
C16N C 0.7520(3) -0.1419(2) 0.91693(15) 0.0160(5) Uani 1 1 d . . . . .
H16N H 0.6957 -0.1070 0.9625 0.019 Uiso 1 1 calc R U . . .
C1O C 0.3490(3) 0.8250(2) 0.85625(15) 0.0186(6) Uani 1 1 d . . . . .
H1O H 0.2811 0.8678 0.8196 0.022 Uiso 1 1 calc R U . . .
C2O C 0.3670(3) 0.3148(2) 0.86529(15) 0.0182(6) Uani 1 1 d . . . . .
H2O H 0.3082 0.3663 0.8270 0.022 Uiso 1 1 calc R U . . .
C1T C 0.1513(3) 0.9776(3) 0.43671(16) 0.0299(7) Uani 1 1 d . . . . .
H1TA H 0.2501 0.9925 0.4183 0.045 Uiso 1 1 calc R U . . .
H1TB H 0.1192 1.0410 0.4800 0.045 Uiso 1 1 calc R U . . .
H1TC H 0.0880 0.9941 0.3905 0.045 Uiso 1 1 calc R U . . .
C2T C 0.2402(3) 0.3843(3) 0.40204(15) 0.0347(7) Uani 1 1 d . . . . .
H2TA H 0.2954 0.3028 0.3803 0.052 Uiso 1 1 calc R U . . .
H2TB H 0.3059 0.4533 0.4127 0.052 Uiso 1 1 calc R U . . .
H2TC H 0.1709 0.4223 0.3621 0.052 Uiso 1 1 calc R U . . .

loop_
_atom_site_aniso_label
_atom_site_aniso_U_11
_atom_site_aniso_U_22
_atom_site_aniso_U_33
_atom_site_aniso_U_23
_atom_site_aniso_U_13
_atom_site_aniso_U_12
C1 0.0145(13) 0.0157(13) 0.0152(13) -0.0030(10) 0.0006(10) -0.0042(10)
O1 0.0296(11) 0.0209(10) 0.0188(10) -0.0046(8) 0.0038(8) 0.0012(8)
Br1 0.01672(15) 0.01844(15) 0.02275(16) 0.00195(11) -0.00013(11) 0.00389(11)
C2 0.0145(13) 0.0158(13) 0.0156(13) -0.0019(10) -0.0002(10) -0.0023(10)
O2 0.0291(11) 0.0263(10) 0.0206(10) 0.0034(8) -0.0108(8) 0.0014(8)
Br2 0.01842(16) 0.01891(15) 0.03262(18) 0.00072(12) -0.00136(12) 0.00584(11)
C3 0.0137(13) 0.0155(13) 0.0168(13) -0.0006(10) -0.0019(10) -0.0018(10)
O3 0.0260(11) 0.0227(10) 0.0168(10) -0.0026(8) 0.0042(8) 0.0007(8)
O4 0.0249(11) 0.0332(11) 0.0199(10) 0.0087(8) -0.0088(8) -0.0028(9)
C4 0.0145(13) 0.0141(12) 0.0139(13) 0.0004(10) 0.0006(10) -0.0045(10)
C5 0.0133(13) 0.0138(12) 0.0169(13) -0.0014(10) 0.0002(10) -0.0032(10)
C6 0.0133(13) 0.0134(12) 0.0168(13) -0.0007(10) -0.0013(10) -0.0023(10)
N007 0.0141(11) 0.0130(10) 0.0149(11) 0.0008(9) -0.0031(9) 0.0011(9)
N008 0.0181(12) 0.0181(11) 0.0134(11) 0.0003(9) -0.0035(9) 0.0001(9)
N009 0.0162(11) 0.0158(11) 0.0137(11) 0.0011(9) -0.0022(9) -0.0002(9)
N00A 0.0187(12) 0.0168(11) 0.0132(11) -0.0021(9) -0.0038(9) -0.0012(9)
C1C 0.0156(13) 0.0168(13) 0.0178(13) -0.0024(11) -0.0011(11) 0.0030(11)
C2C 0.0251(15) 0.0167(13) 0.0220(14) -0.0001(11) -0.0068(12) -0.0011(11)
C3C 0.0257(15) 0.0195(14) 0.0273(15) -0.0047(12) -0.0111(12) -0.0032(12)
C4C 0.0192(14) 0.0236(14) 0.0144(13) 0.0009(11) -0.0021(11) 0.0042(11)
C5C 0.0273(15) 0.0142(13) 0.0212(14) 0.0032(11) -0.0039(12) -0.0013(11)
C6C 0.0264(15) 0.0152(13) 0.0214(14) -0.0037(11) -0.0064(12) -0.0027(11)
C11C 0.0162(13) 0.0137(12) 0.0168(13) -0.0012(10) -0.0027(10) 0.0029(10)
C12C 0.0165(14) 0.0196(13) 0.0210(14) -0.0026(11) -0.0027(11) 0.0023(11)
C13C 0.0222(15) 0.0248(14) 0.0153(13) 0.0007(11) 0.0015(11) -0.0008(12)
C14C 0.0247(15) 0.0153(13) 0.0181(14) 0.0009(11) -0.0061(11) -0.0019(11)
C15C 0.0137(13) 0.0218(14) 0.0241(15) -0.0008(11) -0.0016(11) -0.0032(11)
C16C 0.0163(14) 0.0197(13) 0.0172(14) 0.0039(11) 0.0008(11) -0.0008(11)
C1N 0.0104(12) 0.0135(12) 0.0210(14) 0.0008(10) 0.0003(10) -0.0037(10)
C2N 0.0182(14) 0.0190(13) 0.0131(13) 0.0011(11) -0.0004(10) -0.0036(11)
C3N 0.0159(13) 0.0162(13) 0.0206(14) -0.0035(11) 0.0008(11) -0.0001(11)
C4N 0.0142(13) 0.0134(12) 0.0191(14) 0.0024(10) 0.0006(11) -0.0011(10)
C5N 0.0153(13) 0.0203(13) 0.0155(13) 0.0019(11) -0.0017(10) -0.0015(11)
C6N 0.0142(13) 0.0202(13) 0.0158(13) -0.0006(11) 0.0010(10) -0.0020(11)
C11N 0.0127(13) 0.0138(12) 0.0215(14) -0.0011(11) -0.0032(11) -0.0028(10)
C12N 0.0283(16) 0.0235(14) 0.0142(13) -0.0001(11) -0.0005(11) 0.0048(12)
C13N 0.0291(16) 0.0251(15) 0.0181(14) -0.0056(12) 0.0004(12) 0.0061(12)
C14N 0.0143(13) 0.0155(13) 0.0223(14) -0.0021(11) -0.0036(11) 0.0009(10)
C15N 0.0138(13) 0.0221(14) 0.0191(14) 0.0038(11) -0.0017(11) -0.0035(11)
C16N 0.0132(13) 0.0184(13) 0.0158(13) -0.0002(11) 0.0018(10) 0.0000(10)
C1O 0.0190(14) 0.0161(13) 0.0196(14) 0.0010(11) 0.0001(11) 0.0026(11)
C2O 0.0147(13) 0.0190(13) 0.0202(15) 0.0022(11) 0.0008(11) 0.0007(11)
C1T 0.0313(17) 0.0323(16) 0.0243(16) 0.0094(13) -0.0048(13) 0.0029(13)
C2T 0.046(2) 0.0410(18) 0.0175(15) 0.0064(13) -0.0052(14) -0.0060(15)

loop_
_atom_type_symbol
_atom_type_description
_atom_type_scat_dispersion_real
_atom_type_scat_dispersion_imag
_atom_type_scat_source
C C 0.0033 0.0016 'International Tables Vol C Tables 4.2.6.8 and 6.1.1.4'
H H 0.0000 0.0000 'International Tables Vol C Tables 4.2.6.8 and 6.1.1.4'
Br Br -0.2901 2.4595 'International Tables Vol C Tables 4.2.6.8 and 6.1.1.4'
N N 0.0061 0.0033 'International Tables Vol C Tables 4.2.6.8 and 6.1.1.4'
O O 0.0106 0.0060 'International Tables Vol C Tables 4.2.6.8 and 6.1.1.4'

loop_
_geom_angle_atom_site_label_1
_geom_angle_atom_site_label_2
_geom_angle_atom_site_label_3
_geom_angle
_geom_angle_site_symmetry_1
_geom_angle_site_symmetry_3
_geom_angle_publ_flag
N009 C1 C2 106.8(2) . . ?
N009 C1 H1 126.6 . . ?
C2 C1 H1 126.6 . . ?
C1 C2 C3 105.1(2) . . ?
C1 C2 C1O 127.2(2) . . ?
C3 C2 C1O 127.6(2) . . ?
C4C O2 C1T 117.6(2) . . ?
N008 C3 C2 111.0(2) . . ?
N008 C3 C1C 120.9(2) . . ?
C2 C3 C1C 128.1(2) . . ?
C14C O4 C2T 117.2(2) . . ?
N007 C4 C5 106.8(2) . . ?
N007 C4 H4 126.6 . . ?
C5 C4 H4 126.6 . . ?
C4 C5 C6 105.1(2) . . ?
C4 C5 C2O 127.5(2) . . ?
C6 C5 C2O 127.1(2) . . ?
N00A C6 C5 110.9(2) . . ?
N00A C6 C11C 119.8(2) . . ?
C5 C6 C11C 129.3(2) . . ?
C4 N007 N00A 112.15(19) . . ?
C4 N007 C11N 129.0(2) . . ?
N00A N007 C11N 118.85(19) . . ?
C3 N008 N009 104.75(19) . . ?
C1 N009 N008 112.34(19) . . ?
C1 N009 C1N 128.4(2) . . ?
N008 N009 C1N 119.18(19) . . ?
C6 N00A N007 105.11(19) . . ?
C6C C1C C2C 118.0(2) . . ?
C6C C1C C3 120.4(2) . . ?
C2C C1C C3 121.6(2) . . ?
C3C C2C C1C 121.2(2) . . ?
C3C C2C H2C 119.4 . . ?
C1C C2C H2C 119.4 . . ?
C2C C3C C4C 119.9(2) . . ?
C2C C3C H3C 120.0 . . ?
C4C C3C H3C 120.0 . . ?
O2 C4C C5C 124.1(2) . . ?
O2 C4C C3C 116.1(2) . . ?
C5C C4C C3C 119.8(2) . . ?
C6C C5C C4C 119.3(2) . . ?
C6C C5C H5C 120.3 . . ?
C4C C5C H5C 120.3 . . ?
C5C C6C C1C 121.8(2) . . ?
C5C C6C H6C 119.1 . . ?
C1C C6C H6C 119.1 . . ?
C12C C11C C16C 118.0(2) . . ?
C12C C11C C6 120.7(2) . . ?
C16C C11C C6 121.3(2) . . ?
C13C C12C C11C 121.6(2) . . ?
C13C C12C H12C 119.2 . . ?
C11C C12C H12C 119.2 . . ?
C12C C13C C14C 119.6(2) . . ?
C12C C13C H13C 120.2 . . ?
C14C C13C H13C 120.2 . . ?
O4 C14C C13C 124.7(2) . . ?
O4 C14C C15C 115.7(2) . . ?
C13C C14C C15C 119.6(2) . . ?
C16C C15C C14C 120.2(2) . . ?
C16C C15C H15C 119.9 . . ?
C14C C15C H15C 119.9 . . ?
C15C C16C C11C 121.1(2) . . ?
C15C C16C H16C 119.5 . . ?
C11C C16C H16C 119.5 . . ?
C6N C1N C2N 120.5(2) . . ?
C6N C1N N009 120.5(2) . . ?
C2N C1N N009 119.0(2) . . ?
C3N C2N C1N 119.5(2) . . ?
C3N C2N H2N 120.2 . . ?
C1N C2N H2N 120.2 . . ?
C2N C3N C4N 119.6(2) . . ?
C2N C3N H3N 120.2 . . ?
C4N C3N H3N 120.2 . . ?
C5N C4N C3N 120.9(2) . . ?
C5N C4N Br1 118.96(19) . . ?
C3N C4N Br1 120.12(18) . . ?
C6N C5N C4N 119.4(2) . . ?
C6N C5N H5N 120.3 . . ?
C4N C5N H5N 120.3 . . ?
C1N C6N C5N 120.1(2) . . ?
C1N C6N H6N 120.0 . . ?
C5N C6N H6N 120.0 . . ?
C12N C11N C16N 120.5(2) . . ?
C12N C11N N007 118.6(2) . . ?
C16N C11N N007 120.8(2) . . ?
C13N C12N C11N 120.0(2) . . ?
C13N C12N H12N 120.0 . . ?
C11N C12N H12N 120.0 . . ?
C12N C13N C14N 118.9(2) . . ?
C12N C13N H13N 120.6 . . ?
C14N C13N H13N 120.6 . . ?
C15N C14N C13N 121.3(2) . . ?
C15N C14N Br2 119.52(19) . . ?
C13N C14N Br2 119.16(19) . . ?
C14N C15N C16N 119.9(2) . . ?
C14N C15N H15N 120.0 . . ?
C16N C15N H15N 120.0 . . ?
C15N C16N C11N 119.3(2) . . ?
C15N C16N H16N 120.3 . . ?
C11N C16N H16N 120.3 . . ?
O1 C1O C2 125.4(2) . . ?
O1 C1O H1O 117.3 . . ?
C2 C1O H1O 117.3 . . ?
O3 C2O C5 125.5(2) . . ?
O3 C2O H2O 117.2 . . ?
C5 C2O H2O 117.2 . . ?
O2 C1T H1TA 109.5 . . ?
O2 C1T H1TB 109.5 . . ?
H1TA C1T H1TB 109.5 . . ?
O2 C1T H1TC 109.5 . . ?
H1TA C1T H1TC 109.5 . . ?
H1TB C1T H1TC 109.5 . . ?
O4 C2T H2TA 109.5 . . ?
O4 C2T H2TB 109.5 . . ?
H2TA C2T H2TB 109.5 . . ?
O4 C2T H2TC 109.5 . . ?
H2TA C2T H2TC 109.5 . . ?
H2TB C2T H2TC 109.5 . . ?

loop_
_geom_bond_atom_site_label_1
_geom_bond_atom_site_label_2
_geom_bond_distance
_geom_bond_site_symmetry_2
_geom_bond_publ_flag
C1 N009 1.345(3) . ?
C1 C2 1.381(3) . ?
C1 H1 0.9500 . ?
O1 C1O 1.215(3) . ?
Br1 C4N 1.901(2) . ?
C2 C3 1.423(3) . ?
C2 C1O 1.454(3) . ?
O2 C4C 1.372(3) . ?
O2 C1T 1.427(3) . ?
Br2 C14N 1.899(2) . ?
C3 N008 1.326(3) . ?
C3 C1C 1.478(3) . ?
O3 C2O 1.219(3) . ?
O4 C14C 1.370(3) . ?
O4 C2T 1.426(3) . ?
C4 N007 1.343(3) . ?
C4 C5 1.386(3) . ?
C4 H4 0.9500 . ?
C5 C6 1.422(3) . ?
C5 C2O 1.446(3) . ?
C6 N00A 1.325(3) . ?
C6 C11C 1.478(3) . ?
N007 N00A 1.377(3) . ?
N007 C11N 1.426(3) . ?
N008 N009 1.377(3) . ?
N009 C1N 1.427(3) . ?
C1C C6C 1.391(3) . ?
C1C C2C 1.392(3) . ?
C2C C3C 1.384(3) . ?
C2C H2C 0.9500 . ?
C3C C4C 1.394(3) . ?
C3C H3C 0.9500 . ?
C4C C5C 1.389(3) . ?
C5C C6C 1.388(3) . ?
C5C H5C 0.9500 . ?
C6C H6C 0.9500 . ?
C11C C12C 1.392(3) . ?
C11C C16C 1.398(3) . ?
C12C C13C 1.383(3) . ?
C12C H12C 0.9500 . ?
C13C C14C 1.389(3) . ?
C13C H13C 0.9500 . ?
C14C C15C 1.395(3) . ?
C15C C16C 1.378(3) . ?
C15C H15C 0.9500 . ?
C16C H16C 0.9500 . ?
C1N C6N 1.384(3) . ?
C1N C2N 1.394(3) . ?
C2N C3N 1.386(3) . ?
C2N H2N 0.9500 . ?
C3N C4N 1.387(3) . ?
C3N H3N 0.9500 . ?
C4N C5N 1.386(3) . ?
C5N C6N 1.384(3) . ?
C5N H5N 0.9500 . ?
C6N H6N 0.9500 . ?
C11N C12N 1.387(3) . ?
C11N C16N 1.388(3) . ?
C12N C13N 1.385(4) . ?
C12N H12N 0.9500 . ?
C13N C14N 1.389(3) . ?
C13N H13N 0.9500 . ?
C14N C15N 1.373(3) . ?
C15N C16N 1.385(3) . ?
C15N H15N 0.9500 . ?
C16N H16N 0.9500 . ?
C1O H1O 0.9500 . ?
C2O H2O 0.9500 . ?
C1T H1TA 0.9800 . ?
C1T H1TB 0.9800 . ?
C1T H1TC 0.9800 . ?
C2T H2TA 0.9800 . ?
C2T H2TB 0.9800 . ?
C2T H2TC 0.9800 . ?
